data_4081602
loop_
_publ_author_name
'Thirumoorthi, Ramalingam'
'Chivers, Tristram'
'Gendy, Chris'
'Vargas-Baca, Ignacio'

_publ_section_title
;
 CH--NH Tautomerism in the Products of the Reactions of the Methanide
 [HC(PPh2NSiMe3)2]&#x2212;with Pnictogen and Tellurium Iodides
;
_journal_issue 19
_journal_name_full Organometallics
_journal_page_first 5360
_journal_paper_doi 10.1021/om400649c
_journal_volume 32
_journal_year 2013
_chemical_formula_moiety 'C31 H41 N2 P2 Si2, Sb F6'
_chemical_formula_sum 'C31 H41 F6 N2 P2 Sb Si2'
_chemical_formula_weight 795.53
_chemical_name_systematic
; 
 ? 
;
_space_group_IT_number 14
_symmetry_cell_setting monoclinic
_symmetry_space_group_name_Hall '-P 2yn'
_symmetry_space_group_name_H-M 'P 1 21/n 1'
_atom_sites_solution_hydrogens geom
_atom_sites_solution_primary direct
_atom_sites_solution_secondary difmap
_cell_angle_alpha 90.0000(15)
_cell_angle_beta 97.3450(13)
_cell_angle_gamma 90.0000(14)
_cell_formula_units_Z 4
_cell_length_a 11.0280(4)
_cell_length_b 13.9200(5)
_cell_length_c 24.6140(10)
_cell_measurement_reflns_used 21257
_cell_measurement_temperature 173(2)
_cell_measurement_theta_max 27.6
_cell_measurement_theta_min 1.7
_cell_volume 3747.5(2)
_computing_cell_refinement 'DENZO (Otwinowski & Minor 1997)'
_computing_data_collection 'Collect (Nonius, 1999)'
_computing_data_reduction 'Scalepack (Otwinowski & Minor 1997)'
_computing_molecular_graphics 'ORTEP-3 for Windows (Farrugia, 1997)'
_computing_publication_material 'SHELXL97 (Sheldrick, 2008)'
_computing_structure_refinement 'SHELXL-97 (Sheldrick, 2008)'
_computing_structure_solution 'SHELXS-97 (Sheldrick, 2008)'
_diffrn_ambient_temperature 173(2)
_diffrn_measured_fraction_theta_full 0.987
_diffrn_measured_fraction_theta_max 0.987
_diffrn_measurement_device_type 'KappaCCD (Nonius, FR540C)'
_diffrn_measurement_method 'phi\omega scans'
_diffrn_radiation_monochromator 'horizonally mounted graphite crystal'
_diffrn_radiation_source 'Enraf Nonius FR590D, fine-focus sealed tube'
_diffrn_radiation_type MoK\a
_diffrn_radiation_wavelength 0.71073
_diffrn_reflns_av_R_equivalents 0.0580
_diffrn_reflns_av_sigmaI/netI 0.0561
_diffrn_reflns_limit_h_max 14
_diffrn_reflns_limit_h_min -14
_diffrn_reflns_limit_k_max 17
_diffrn_reflns_limit_k_min -16
_diffrn_reflns_limit_l_max 31
_diffrn_reflns_limit_l_min -31
_diffrn_reflns_number 20399
_diffrn_reflns_theta_full 27.00
_diffrn_reflns_theta_max 27.00
_diffrn_reflns_theta_min 1.94
_exptl_absorpt_coefficient_mu 0.938
_exptl_absorpt_correction_T_max 0.8062
_exptl_absorpt_correction_T_min 0.7169
_exptl_absorpt_correction_type integration
_exptl_absorpt_process_details 'SADABS (SHELXTL-NT v5.1, Bruker)'
_exptl_crystal_colour colorless
_exptl_crystal_density_diffrn 1.410
_exptl_crystal_density_method 'not measured'
_exptl_crystal_description block
_exptl_crystal_F_000 1616
_exptl_crystal_size_max 0.38
_exptl_crystal_size_mid 0.36
_exptl_crystal_size_min 0.24
_refine_diff_density_max 2.643
_refine_diff_density_min -1.774
_refine_diff_density_rms 0.119
_refine_ls_extinction_method none
_refine_ls_goodness_of_fit_ref 1.139
_refine_ls_hydrogen_treatment mixed
_refine_ls_matrix_type full
_refine_ls_number_parameters 403
_refine_ls_number_reflns 8082
_refine_ls_number_restraints 4
_refine_ls_restrained_S_all 1.140
_refine_ls_R_factor_all 0.1089
_refine_ls_R_factor_gt 0.0843
_refine_ls_shift/su_max 0.002
_refine_ls_shift/su_mean 0.000
_refine_ls_structure_factor_coef Fsqd
_refine_ls_weighting_details 'calc w=1/[\s^2^(Fo^2^)+(0.0000P)^2^+30.1081P] where P=(Fo^2^+2Fc^2^)/3'
_refine_ls_weighting_scheme calc
_refine_ls_wR_factor_gt 0.1501
_refine_ls_wR_factor_ref 0.1619
_reflns_number_gt 6402
_reflns_number_total 8082
_reflns_threshold_expression >2sigma(I)
_cod_data_source_file om400649c_si_001.cif
_cod_data_source_block compound4A
_cod_original_sg_symbol_H-M 'P 21/n '
_cod_database_code 4081602

loop_
_symmetry_equiv_pos_as_xyz
'x, y, z'
'-x+1/2, y+1/2, -z+1/2'
'-x, -y, -z'
'x-1/2, -y-1/2, z-1/2'

loop_
_atom_site_label
_atom_site_type_symbol
_atom_site_fract_x
_atom_site_fract_y
_atom_site_fract_z
_atom_site_U_iso_or_equiv
_atom_site_adp_type
_atom_site_occupancy
_atom_site_symmetry_multiplicity
_atom_site_calc_flag
_atom_site_refinement_flags
_atom_site_disorder_assembly
_atom_site_disorder_group
Sb1 Sb 0.07486(5) 0.41252(4) 0.34041(2) 0.04620(16) Uani 1 1 d D . .
F1 F 0.1056(4) 0.3685(4) 0.27190(18) 0.0589(13) Uani 1 1 d . A .
F2 F 0.0568(9) 0.2865(6) 0.3658(4) 0.064(2) Uiso 0.62 1 d P A 1
F2A F 0.1150(14) 0.2957(9) 0.3683(6) 0.064(4) Uiso 0.38 1 d PD A 2
F3 F 0.0288(7) 0.4588(5) 0.4059(3) 0.0551(17) Uiso 0.73 1 d P A 1
F3A F 0.0909(18) 0.4481(12) 0.4161(6) 0.054(4) Uiso 0.27 1 d PD A 2
F4 F 0.0469(7) 0.5371(5) 0.3106(3) 0.077(2) Uiso 0.76 1 d P A 1
F4A F 0.150(2) 0.5263(17) 0.3272(9) 0.074(6) Uiso 0.24 1 d P A 2
F5 F 0.2401(11) 0.3970(12) 0.3694(6) 0.081(4) Uiso 0.38 1 d PD A 1
F5A F 0.2317(8) 0.4537(8) 0.3541(4) 0.083(3) Uiso 0.62 1 d PD A 2
F6 F -0.0924(5) 0.3931(6) 0.3174(3) 0.106(2) Uani 1 1 d . A .
P1 P 0.31230(14) 0.33417(11) 0.14709(6) 0.0256(3) Uani 1 1 d . . .
P2 P 0.05040(14) 0.25817(11) 0.11706(6) 0.0252(3) Uani 1 1 d . . .
N1 N 0.2501(5) 0.4384(4) 0.1374(2) 0.0287(11) Uani 1 1 d . . .
H1A H 0.184(6) 0.433(5) 0.129(3) 0.04(2) Uiso 1 1 d . . .
N2 N 0.0110(5) 0.3642(4) 0.1081(2) 0.0299(11) Uani 1 1 d . . .
Si1 Si 0.30689(18) 0.55653(13) 0.14249(8) 0.0353(4) Uani 1 1 d . . .
Si2 Si -0.12146(16) 0.42833(13) 0.10676(7) 0.0326(4) Uani 1 1 d . . .
C1 C 0.4272(5) 0.3364(4) 0.2052(2) 0.0283(13) Uani 1 1 d . . .
C2 C 0.3937(6) 0.3681(5) 0.2547(3) 0.0402(16) Uani 1 1 d . . .
H2 H 0.3128 0.3846 0.2570 0.048 Uiso 1 1 calc R . .
C3 C 0.4793(7) 0.3753(6) 0.3004(3) 0.051(2) Uani 1 1 d . . .
H3 H 0.4562 0.3960 0.3335 0.061 Uiso 1 1 calc R . .
C4 C 0.5991(7) 0.3517(6) 0.2968(3) 0.0485(19) Uani 1 1 d . . .
H4 H 0.6573 0.3567 0.3276 0.058 Uiso 1 1 calc R . .
C5 C 0.6328(6) 0.3209(6) 0.2483(3) 0.0487(19) Uani 1 1 d . . .
H5 H 0.7140 0.3051 0.2463 0.058 Uiso 1 1 calc R . .
C6 C 0.5478(6) 0.3130(5) 0.2022(3) 0.0409(16) Uani 1 1 d . . .
H6 H 0.5716 0.2921 0.1693 0.049 Uiso 1 1 calc R . .
C7 C 0.3762(5) 0.2917(5) 0.0881(3) 0.0293(13) Uani 1 1 d . . .
C8 C 0.3707(6) 0.3502(5) 0.0425(3) 0.0398(16) Uani 1 1 d . . .
H8 H 0.3357 0.4109 0.0429 0.048 Uiso 1 1 calc R . .
C9 C 0.4175(7) 0.3181(7) -0.0038(3) 0.055(2) Uani 1 1 d . . .
H9 H 0.4145 0.3576 -0.0344 0.066 Uiso 1 1 calc R . .
C10 C 0.4683(7) 0.2283(7) -0.0047(3) 0.055(2) Uani 1 1 d . . .
H10 H 0.4992 0.2071 -0.0361 0.066 Uiso 1 1 calc R . .
C11 C 0.4738(7) 0.1699(6) 0.0399(3) 0.054(2) Uani 1 1 d . . .
H11 H 0.5084 0.1091 0.0388 0.064 Uiso 1 1 calc R . .
C12 C 0.4279(6) 0.2007(5) 0.0872(3) 0.0406(16) Uani 1 1 d . . .
H12 H 0.4318 0.1609 0.1177 0.049 Uiso 1 1 calc R . .
C13 C 0.0771(5) 0.1959(4) 0.0556(2) 0.0291(13) Uani 1 1 d . . .
C14 C 0.1287(6) 0.1055(5) 0.0569(3) 0.0407(16) Uani 1 1 d . . .
H14 H 0.1503 0.0747 0.0903 0.049 Uiso 1 1 calc R . .
C15 C 0.1481(7) 0.0607(6) 0.0089(3) 0.0502(19) Uani 1 1 d . . .
H15 H 0.1833 -0.0001 0.0098 0.060 Uiso 1 1 calc R . .
C16 C 0.1156(9) 0.1055(6) -0.0400(3) 0.065(2) Uani 1 1 d . . .
H16 H 0.1291 0.0751 -0.0723 0.077 Uiso 1 1 calc R . .
C17 C 0.0639(10) 0.1941(6) -0.0420(3) 0.072(3) Uani 1 1 d . . .
H17 H 0.0415 0.2237 -0.0757 0.086 Uiso 1 1 calc R . .
C18 C 0.0442(8) 0.2408(5) 0.0059(3) 0.0481(19) Uani 1 1 d . . .
H18 H 0.0093 0.3017 0.0045 0.058 Uiso 1 1 calc R . .
C19 C -0.0533(5) 0.1827(4) 0.1495(3) 0.0295(13) Uani 1 1 d . . .
C20 C -0.1359(6) 0.1241(5) 0.1179(3) 0.0402(16) Uani 1 1 d . . .
H20 H -0.1310 0.1167 0.0807 0.048 Uiso 1 1 calc R . .
C21 C -0.2255(6) 0.0770(5) 0.1418(3) 0.0463(18) Uani 1 1 d . . .
H21 H -0.2816 0.0384 0.1204 0.056 Uiso 1 1 calc R . .
C22 C -0.2329(6) 0.0863(5) 0.1969(3) 0.0452(17) Uani 1 1 d . . .
H22 H -0.2931 0.0540 0.2129 0.054 Uiso 1 1 calc R . .
C23 C -0.1504(6) 0.1439(5) 0.2280(3) 0.0417(17) Uani 1 1 d . . .
H23 H -0.1546 0.1500 0.2654 0.050 Uiso 1 1 calc R . .
C24 C -0.0616(6) 0.1929(5) 0.2048(3) 0.0355(15) Uani 1 1 d . . .
H24 H -0.0072 0.2327 0.2263 0.043 Uiso 1 1 calc R . .
C25 C 0.1956(5) 0.2521(4) 0.1624(2) 0.0258(12) Uani 1 1 d . . .
H25A H 0.1793 0.2639 0.1996 0.031 Uiso 1 1 calc R . .
H25B H 0.2274 0.1872 0.1612 0.031 Uiso 1 1 calc R . .
C26 C 0.2364(8) 0.6206(6) 0.0808(4) 0.068(3) Uani 1 1 d . . .
H26A H 0.2582 0.5892 0.0488 0.103 Uiso 1 1 calc R . .
H26B H 0.2651 0.6857 0.0818 0.103 Uiso 1 1 calc R . .
H26C H 0.1491 0.6202 0.0799 0.103 Uiso 1 1 calc R . .
C27 C 0.4757(6) 0.5525(5) 0.1433(3) 0.051(2) Uani 1 1 d . . .
H27A H 0.5122 0.5222 0.1765 0.076 Uiso 1 1 calc R . .
H27B H 0.5067 0.6168 0.1416 0.076 Uiso 1 1 calc R . .
H27C H 0.4953 0.5166 0.1123 0.076 Uiso 1 1 calc R . .
C28 C 0.2636(9) 0.6117(6) 0.2052(4) 0.065(2) Uani 1 1 d . . .
H28A H 0.1772 0.6044 0.2058 0.098 Uiso 1 1 calc R . .
H28B H 0.2839 0.6788 0.2057 0.098 Uiso 1 1 calc R . .
H28C H 0.3071 0.5808 0.2367 0.098 Uiso 1 1 calc R . .
C29 C -0.1140(7) 0.5311(6) 0.0595(4) 0.059(2) Uani 1 1 d . . .
H29A H -0.0483 0.5729 0.0736 0.089 Uiso 1 1 calc R . .
H29B H -0.1898 0.5658 0.0563 0.089 Uiso 1 1 calc R . .
H29C H -0.1001 0.5077 0.0241 0.089 Uiso 1 1 calc R . .
C30 C -0.2582(6) 0.3550(6) 0.0823(4) 0.058(2) Uani 1 1 d . . .
H30A H -0.2468 0.3248 0.0483 0.087 Uiso 1 1 calc R . .
H30B H -0.3290 0.3957 0.0770 0.087 Uiso 1 1 calc R . .
H30C H -0.2694 0.3067 0.1091 0.087 Uiso 1 1 calc R . .
C31 C -0.1373(8) 0.4767(7) 0.1755(3) 0.065(2) Uani 1 1 d . . .
H31A H -0.1395 0.4246 0.2009 0.098 Uiso 1 1 calc R . .
H31B H -0.2117 0.5130 0.1738 0.098 Uiso 1 1 calc R . .
H31C H -0.0690 0.5177 0.1874 0.098 Uiso 1 1 calc R . .

loop_
_atom_site_aniso_label
_atom_site_aniso_U_11
_atom_site_aniso_U_22
_atom_site_aniso_U_33
_atom_site_aniso_U_23
_atom_site_aniso_U_13
_atom_site_aniso_U_12
Sb1 0.0590(3) 0.0356(3) 0.0474(3) -0.0120(2) 0.0201(2) -0.0041(2)
F1 0.051(3) 0.076(3) 0.052(3) -0.033(2) 0.017(2) -0.010(2)
F6 0.051(3) 0.166(7) 0.102(5) -0.009(5) 0.015(3) 0.017(4)
P1 0.0251(8) 0.0280(8) 0.0241(8) 0.0007(6) 0.0049(6) -0.0020(6)
P2 0.0256(8) 0.0247(7) 0.0256(8) 0.0003(6) 0.0040(6) -0.0022(6)
N1 0.024(3) 0.026(3) 0.036(3) -0.001(2) 0.004(2) -0.005(2)
N2 0.029(3) 0.027(3) 0.034(3) 0.003(2) 0.006(2) -0.002(2)
Si1 0.0394(10) 0.0269(9) 0.0388(10) -0.0010(7) 0.0026(8) -0.0065(8)
Si2 0.0288(9) 0.0343(10) 0.0346(10) 0.0011(7) 0.0036(7) 0.0046(7)
C1 0.024(3) 0.035(3) 0.024(3) 0.002(3) -0.002(2) -0.005(3)
C2 0.029(3) 0.064(5) 0.028(3) -0.003(3) 0.005(3) 0.002(3)
C3 0.038(4) 0.078(6) 0.035(4) -0.010(4) 0.001(3) 0.004(4)
C4 0.034(4) 0.066(5) 0.041(4) -0.001(4) -0.012(3) 0.000(4)
C5 0.022(3) 0.064(5) 0.058(5) -0.006(4) 0.001(3) 0.004(3)
C6 0.033(4) 0.052(4) 0.038(4) -0.001(3) 0.005(3) 0.000(3)
C7 0.021(3) 0.036(3) 0.031(3) -0.003(3) 0.008(2) -0.005(2)
C8 0.043(4) 0.047(4) 0.029(3) 0.002(3) 0.007(3) 0.008(3)
C9 0.058(5) 0.081(6) 0.027(4) 0.004(4) 0.011(3) 0.005(4)
C10 0.057(5) 0.078(6) 0.035(4) -0.012(4) 0.021(4) -0.001(4)
C11 0.060(5) 0.045(4) 0.062(5) -0.015(4) 0.029(4) 0.001(4)
C12 0.045(4) 0.034(4) 0.045(4) -0.002(3) 0.015(3) -0.005(3)
C13 0.029(3) 0.032(3) 0.026(3) -0.004(2) 0.002(3) -0.002(3)
C14 0.049(4) 0.039(4) 0.035(4) -0.003(3) 0.007(3) 0.004(3)
C15 0.058(5) 0.044(4) 0.048(5) -0.011(3) 0.004(4) 0.013(4)
C16 0.098(7) 0.056(5) 0.043(5) -0.012(4) 0.024(5) -0.008(5)
C17 0.145(10) 0.043(5) 0.028(4) 0.000(3) 0.010(5) 0.001(5)
C18 0.082(6) 0.033(4) 0.028(4) -0.002(3) 0.001(4) -0.001(4)
C19 0.028(3) 0.027(3) 0.033(3) 0.003(3) 0.005(3) 0.000(2)
C20 0.046(4) 0.038(4) 0.037(4) -0.005(3) 0.007(3) -0.015(3)
C21 0.036(4) 0.038(4) 0.064(5) -0.003(4) 0.006(3) -0.012(3)
C22 0.036(4) 0.045(4) 0.058(5) 0.012(4) 0.017(3) -0.010(3)
C23 0.035(4) 0.052(4) 0.040(4) 0.011(3) 0.009(3) -0.002(3)
C24 0.031(3) 0.042(4) 0.035(4) 0.004(3) 0.008(3) -0.006(3)
C25 0.032(3) 0.023(3) 0.024(3) 0.000(2) 0.007(2) -0.002(2)
C26 0.074(6) 0.044(5) 0.078(6) 0.019(4) -0.025(5) -0.015(4)
C27 0.041(4) 0.042(4) 0.069(5) 0.004(4) 0.006(4) -0.014(3)
C28 0.085(7) 0.042(5) 0.072(6) -0.020(4) 0.024(5) -0.013(4)
C29 0.046(5) 0.049(5) 0.081(6) 0.020(4) 0.004(4) 0.017(4)
C30 0.028(4) 0.066(5) 0.081(6) 0.003(5) 0.009(4) 0.001(4)
C31 0.065(6) 0.077(6) 0.057(5) -0.012(5) 0.023(4) 0.013(5)

loop_
_atom_type_symbol
_atom_type_description
_atom_type_scat_dispersion_real
_atom_type_scat_dispersion_imag
_atom_type_scat_source
C C 0.0033 0.0016 'International Tables Vol C Tables 4.2.6.8 and 6.1.1.4'
H H 0.0000 0.0000 'International Tables Vol C Tables 4.2.6.8 and 6.1.1.4'
P P 0.1023 0.0942 'International Tables Vol C Tables 4.2.6.8 and 6.1.1.4'
N N 0.0061 0.0033 'International Tables Vol C Tables 4.2.6.8 and 6.1.1.4'
Si Si 0.0817 0.0704 'International Tables Vol C Tables 4.2.6.8 and 6.1.1.4'
Sb Sb -0.5866 1.5461 'International Tables Vol C Tables 4.2.6.8 and 6.1.1.4'
F F 0.0171 0.0103 'International Tables Vol C Tables 4.2.6.8 and 6.1.1.4'

loop_
_geom_angle_atom_site_label_1
_geom_angle_atom_site_label_2
_geom_angle_atom_site_label_3
_geom_angle
F2A Sb1 F5A 91.9(6)
F2A Sb1 F4A 138.9(9)
F5A Sb1 F4A 47.0(8)
F2A Sb1 F1 89.1(5)
F5A Sb1 F1 89.6(3)
F4A Sb1 F1 89.2(7)
F2A Sb1 F3 93.6(5)
F5A Sb1 F3 95.1(4)
F4A Sb1 F3 91.9(7)
F1 Sb1 F3 174.5(3)
F2A Sb1 F6 99.7(6)
F5A Sb1 F6 168.1(4)
F4A Sb1 F6 121.3(8)
F1 Sb1 F6 88.0(2)
F3 Sb1 F6 86.8(3)
F2A Sb1 F2 20.2(5)
F5A Sb1 F2 111.9(5)
F4A Sb1 F2 158.9(8)
F1 Sb1 F2 91.9(3)
F3 Sb1 F2 89.0(3)
F6 Sb1 F2 79.9(4)
F2A Sb1 F5 64.7(7)
F5A Sb1 F5 27.3(5)
F4A Sb1 F5 74.3(9)
F1 Sb1 F5 91.5(5)
F3 Sb1 F5 94.0(5)
F6 Sb1 F5 164.4(6)
F2 Sb1 F5 84.6(6)
F2A Sb1 F4 175.1(6)
F5A Sb1 F4 83.5(4)
F4A Sb1 F4 36.4(7)
F1 Sb1 F4 89.4(3)
F3 Sb1 F4 88.2(3)
F6 Sb1 F4 84.9(3)
F2 Sb1 F4 164.6(4)
F5 Sb1 F4 110.7(6)
F2A Sb1 F3A 82.8(7)
F5A Sb1 F3A 76.7(6)
F4A Sb1 F3A 87.8(9)
F1 Sb1 F3A 163.7(6)
F3 Sb1 F3A 21.7(5)
F6 Sb1 F3A 107.2(6)
F2 Sb1 F3A 85.3(6)
F5 Sb1 F3A 72.3(7)
F4 Sb1 F3A 97.5(6)
F5A F4A Sb1 65.6(10)
F4A F5A Sb1 67.3(10)
N1 P1 C1 110.4(3)
N1 P1 C7 112.4(3)
C1 P1 C7 110.0(3)
N1 P1 C25 107.5(3)
C1 P1 C25 107.3(3)
C7 P1 C25 109.1(3)
N2 P2 C13 114.3(3)
N2 P2 C19 115.8(3)
C13 P2 C19 105.8(3)
N2 P2 C25 109.8(3)
C13 P2 C25 105.4(3)
C19 P2 C25 104.8(3)
P1 N1 Si1 133.7(4)
P1 N1 H1A 110(6)
Si1 N1 H1A 117(6)
P2 N2 Si2 136.5(3)
N1 Si1 C28 108.8(3)
N1 Si1 C26 106.5(3)
C28 Si1 C26 111.1(5)
N1 Si1 C27 108.7(3)
C28 Si1 C27 111.7(4)
C26 Si1 C27 109.9(4)
N2 Si2 C31 110.7(3)
N2 Si2 C29 108.0(3)
C31 Si2 C29 108.1(4)
N2 Si2 C30 112.1(3)
C31 Si2 C30 109.2(4)
C29 Si2 C30 108.7(4)
C6 C1 C2 119.2(6)
C6 C1 P1 122.9(5)
C2 C1 P1 117.9(5)
C3 C2 C1 120.5(6)
C3 C2 H2 119.7
C1 C2 H2 119.7
C4 C3 C2 119.7(7)
C4 C3 H3 120.1
C2 C3 H3 120.1
C5 C4 C3 120.1(7)
C5 C4 H4 119.9
C3 C4 H4 119.9
C4 C5 C6 120.8(7)
C4 C5 H5 119.6
C6 C5 H5 119.6
C1 C6 C5 119.7(6)
C1 C6 H6 120.2
C5 C6 H6 120.2
C8 C7 C12 119.9(6)
C8 C7 P1 118.9(5)
C12 C7 P1 121.2(5)
C7 C8 C9 119.7(7)
C7 C8 H8 120.1
C9 C8 H8 120.1
C10 C9 C8 120.3(7)
C10 C9 H9 119.8
C8 C9 H9 119.8
C11 C10 C9 120.4(7)
C11 C10 H10 119.8
C9 C10 H10 119.8
C10 C11 C12 120.4(7)
C10 C11 H11 119.8
C12 C11 H11 119.8
C7 C12 C11 119.2(7)
C7 C12 H12 120.4
C11 C12 H12 120.4
C18 C13 C14 119.6(6)
C18 C13 P2 118.3(5)
C14 C13 P2 122.0(5)
C15 C14 C13 120.1(7)
C15 C14 H14 119.9
C13 C14 H14 119.9
C16 C15 C14 119.9(7)
C16 C15 H15 120.0
C14 C15 H15 120.0
C17 C16 C15 120.7(8)
C17 C16 H16 119.6
C15 C16 H16 119.6
C16 C17 C18 120.3(8)
C16 C17 H17 119.9
C18 C17 H17 119.9
C13 C18 C17 119.3(7)
C13 C18 H18 120.3
C17 C18 H18 120.3
C24 C19 C20 119.5(6)
C24 C19 P2 119.9(5)
C20 C19 P2 120.0(5)
C21 C20 C19 119.7(7)
C21 C20 H20 120.2
C19 C20 H20 120.2
C22 C21 C20 120.8(7)
C22 C21 H21 119.6
C20 C21 H21 119.6
C23 C22 C21 119.2(6)
C23 C22 H22 120.4
C21 C22 H22 120.4
C22 C23 C24 121.0(7)
C22 C23 H23 119.5
C24 C23 H23 119.5
C23 C24 C19 119.8(6)
C23 C24 H24 120.1
C19 C24 H24 120.1
P1 C25 P2 115.8(3)
P1 C25 H25A 108.3
P2 C25 H25A 108.3
P1 C25 H25B 108.3
P2 C25 H25B 108.3
H25A C25 H25B 107.4
Si1 C26 H26A 109.5
Si1 C26 H26B 109.5
H26A C26 H26B 109.5
Si1 C26 H26C 109.5
H26A C26 H26C 109.5
H26B C26 H26C 109.5
Si1 C27 H27A 109.5
Si1 C27 H27B 109.5
H27A C27 H27B 109.5
Si1 C27 H27C 109.5
H27A C27 H27C 109.5
H27B C27 H27C 109.5
Si1 C28 H28A 109.5
Si1 C28 H28B 109.5
H28A C28 H28B 109.5
Si1 C28 H28C 109.5
H28A C28 H28C 109.5
H28B C28 H28C 109.5
Si2 C29 H29A 109.5
Si2 C29 H29B 109.5
H29A C29 H29B 109.5
Si2 C29 H29C 109.5
H29A C29 H29C 109.5
H29B C29 H29C 109.5
Si2 C30 H30A 109.5
Si2 C30 H30B 109.5
H30A C30 H30B 109.5
Si2 C30 H30C 109.5
H30A C30 H30C 109.5
H30B C30 H30C 109.5
Si2 C31 H31A 109.5
Si2 C31 H31B 109.5
H31A C31 H31B 109.5
Si2 C31 H31C 109.5
H31A C31 H31C 109.5
H31B C31 H31C 109.5

loop_
_geom_bond_atom_site_label_1
_geom_bond_atom_site_label_2
_geom_bond_distance
Sb1 F2A 1.799(12)
Sb1 F5A 1.812(9)
Sb1 F4A 1.84(2)
Sb1 F1 1.865(4)
Sb1 F3 1.867(6)
Sb1 F6 1.878(6)
Sb1 F2 1.882(9)
Sb1 F5 1.883(12)
Sb1 F4 1.892(7)
Sb1 F3A 1.915(13)
F4A F5A 1.46(2)
P1 N1 1.610(5)
P1 C1 1.786(6)
P1 C7 1.793(6)
P1 C25 1.797(6)
P2 N2 1.546(5)
P2 C13 1.801(6)
P2 C19 1.812(6)
P2 C25 1.834(6)
N1 Si1 1.758(5)
N1 H1A 0.74(7)
N2 Si2 1.709(5)
Si1 C28 1.840(8)
Si1 C26 1.844(8)
Si1 C27 1.860(7)
Si2 C31 1.850(8)
Si2 C29 1.852(8)
Si2 C30 1.856(8)
C1 C6 1.380(9)
C1 C2 1.390(8)
C2 C3 1.375(9)
C2 H2 0.9300
C3 C4 1.375(10)
C3 H3 0.9300
C4 C5 1.364(10)
C4 H4 0.9300
C5 C6 1.381(10)
C5 H5 0.9300
C6 H6 0.9300
C7 C8 1.381(9)
C7 C12 1.391(9)
C8 C9 1.384(9)
C8 H8 0.9300
C9 C10 1.371(12)
C9 H9 0.9300
C10 C11 1.361(11)
C10 H10 0.9300
C11 C12 1.395(10)
C11 H11 0.9300
C12 H12 0.9300
C13 C18 1.379(9)
C13 C14 1.380(9)
C14 C15 1.376(9)
C14 H14 0.9300
C15 C16 1.362(11)
C15 H15 0.9300
C16 C17 1.357(12)
C16 H16 0.9300
C17 C18 1.387(10)
C17 H17 0.9300
C18 H18 0.9300
C19 C24 1.383(9)
C19 C20 1.385(9)
C20 C21 1.379(9)
C20 H20 0.9300
C21 C22 1.375(10)
C21 H21 0.9300
C22 C23 1.370(10)
C22 H22 0.9300
C23 C24 1.376(9)
C23 H23 0.9300
C24 H24 0.9300
C25 H25A 0.9700
C25 H25B 0.9700
C26 H26A 0.9600
C26 H26B 0.9600
C26 H26C 0.9600
C27 H27A 0.9600
C27 H27B 0.9600
C27 H27C 0.9600
C28 H28A 0.9600
C28 H28B 0.9600
C28 H28C 0.9600
C29 H29A 0.9600
C29 H29B 0.9600
C29 H29C 0.9600
C30 H30A 0.9600
C30 H30B 0.9600
C30 H30C 0.9600
C31 H31A 0.9600
C31 H31B 0.9600
C31 H31C 0.9600
